data_9017277
loop_
_publ_author_name
'Posner, E. S.'
'Dera, P.'
'Downs, R. T.'
'Lazarz, J. D.'
'Irmen, P.'

_publ_section_title
;
 High-pressure single-crystal X-ray diffraction study of jadeite and kosmochlor
 Note: P = 18.3 GPa
;
_journal_name_full 'Physics and Chemistry of Minerals'
_journal_page_first 695
_journal_page_last 707
_journal_volume 41
_journal_year 2014
_chemical_compound_source 'Clear Creek, San Benito County, California, USA'
_chemical_formula_sum 'Al Na O6 Si2'
_chemical_name_mineral Jadeite
_space_group_IT_number 15
_space_group_name_Hall '-C 2yc'
_space_group_name_H-M_alt 'C 1 2/c 1'
_symmetry_space_group_name_H-M 'C 1 2/c 1'
_cell_angle_alpha 90
_cell_angle_beta 106.12
_cell_angle_gamma 90
_cell_length_a 9.082
_cell_length_b 8.200
_cell_formula_units_Z 4
_cell_length_c 5.020
_cell_volume 359.152
_database_code_amcsd 0020197
_diffrn_ambient_pressure 1.83e+07
_exptl_crystal_density_diffrn 3.738
_cod_data_source_file inputs/fixed/downloads/10/10496.cif
_cod_data_source_block 10496
_cod_original_formula_sum 'Na Al Si2 O6'
_cod_database_code 9017277

loop_
_space_group_symop_operation_xyz
x,y,z
1/2+x,1/2+y,z
x,-y,1/2+z
1/2+x,1/2-y,1/2+z
-x,y,1/2-z
1/2-x,1/2+y,1/2-z
-x,-y,-z
1/2-x,1/2-y,-z

loop_
_atom_site_label
_atom_site_fract_x
_atom_site_fract_y
_atom_site_fract_z
_atom_site_U_iso_or_equiv
NaM2 0.00000 0.30970 0.25000 0.01100
AlM1 0.00000 0.09030 0.75000 0.00800
Si 0.29160 0.09650 0.23190 0.00900
O1 0.10820 0.08030 0.13180 0.00800
O2 0.35940 0.27310 0.31500 0.01000
O3 0.14070 0.47990 0.00630 0.00800

loop_
_cod_related_entry_id
_cod_related_entry_database
_cod_related_entry_code
1 AMCSD 0020197
